data_7216249
loop_
_publ_author_name
'Safin, Damir A.'
'Babashkina, Maria G.'
'Robeyns, Koen'
'Bolte, Michael'
'Garcia, Yann'

_publ_section_title
;
 N-Salicylidene aniline derivatives based on the
 N&#x2032;-thiophosphorylated thiourea scaffold
;
_journal_issue 30
_journal_name_full CrystEngComm
_journal_page_first 7053
_journal_paper_doi 10.1039/C4CE00598H
_journal_volume 16
_journal_year 2014
_chemical_formula_moiety 'C19 H24 Br N4 O3 P S2'
_chemical_formula_sum 'C19 H24 Br N4 O3 P S2'
_chemical_formula_weight 531.42
_chemical_name_systematic
;
 ?
;
_space_group_crystal_system triclinic
_space_group_IT_number 2
_space_group_name_Hall '-P 1'
_space_group_name_H-M_alt 'P -1'
_symmetry_space_group_name_Hall '-P 1'
_symmetry_space_group_name_H-M 'P -1'
_atom_sites_solution_hydrogens geom
_audit_creation_method SHELXL-2013
_cell_angle_alpha 98.558(15)
_cell_angle_beta 108.643(15)
_cell_angle_gamma 97.790(15)
_cell_formula_units_Z 2
_cell_length_a 8.5957(13)
_cell_length_b 11.821(2)
_cell_length_c 12.807(2)
_cell_measurement_reflns_used 2742
_cell_measurement_temperature 150(2)
_cell_measurement_theta_max 25.2389
_cell_measurement_theta_min 1.7110
_cell_volume 1195.8(4)
_computing_cell_refinement
;
CrysAlisPro, Agilent Technologies,
Version 1.171.35.15 (release 03-08-2011 CrysAlis171 .NET)
(compiled Aug  3 2011,13:03:54)
;
_computing_data_collection MAR
_computing_data_reduction
;
CrysAlisPro, Agilent Technologies,
Version 1.171.35.15 (release 03-08-2011 CrysAlis171 .NET)
(compiled Aug  3 2011,13:03:54)
;
_computing_structure_refinement 'SHELXL-2013 (Sheldrick, 2013)'
_computing_structure_solution 'SHELXS-97 (Sheldrick, 1990)'
_diffrn_ambient_temperature 150(2)
_diffrn_measured_fraction_theta_full 0.934
_diffrn_measured_fraction_theta_max 0.933
_diffrn_measurement_device_type 'MAR345 image plate'
_diffrn_measurement_method '79 images, \D\F 3.0\%'
_diffrn_radiation_monochromator 'Zr filter'
_diffrn_radiation_source 'Rigaku Ultra 18 rotating anode'
_diffrn_radiation_type MoK\a
_diffrn_radiation_wavelength 0.71073
_diffrn_reflns_av_R_equivalents 0.0437
_diffrn_reflns_av_unetI/netI 0.0498
_diffrn_reflns_Laue_measured_fraction_full 0.934
_diffrn_reflns_Laue_measured_fraction_max 0.933
_diffrn_reflns_limit_h_max 10
_diffrn_reflns_limit_h_min -10
_diffrn_reflns_limit_k_max 14
_diffrn_reflns_limit_k_min -13
_diffrn_reflns_limit_l_max 15
_diffrn_reflns_limit_l_min -15
_diffrn_reflns_number 8518
_diffrn_reflns_point_group_measured_fraction_full 0.934
_diffrn_reflns_point_group_measured_fraction_max 0.933
_diffrn_reflns_theta_full 25.242
_diffrn_reflns_theta_max 25.293
_diffrn_reflns_theta_min 2.532
_exptl_absorpt_coefficient_mu 1.987
_exptl_absorpt_correction_T_max 1.00000
_exptl_absorpt_correction_T_min 0.70214
_exptl_absorpt_correction_type multi-scan
_exptl_absorpt_process_details
;
CrysAlisPro, Agilent Technologies,
Version 1.171.35.15 (release 03-08-2011 CrysAlis171 .NET)
(compiled Aug  3 2011,13:03:54)
Empirical absorption correction using spherical harmonics,
 implemented in SCALE3 ABSPACK scaling algorithm.
;
_exptl_crystal_colour yellow-orange
_exptl_crystal_density_diffrn 1.476
_exptl_crystal_description plate
_exptl_crystal_F_000 544
_exptl_crystal_size_max 0.66
_exptl_crystal_size_mid 0.44
_exptl_crystal_size_min 0.03
_refine_diff_density_max 0.685
_refine_diff_density_min -0.448
_refine_diff_density_rms 0.077
_refine_ls_extinction_method none
_refine_ls_goodness_of_fit_ref 1.037
_refine_ls_hydrogen_treatment constr
_refine_ls_matrix_type full
_refine_ls_number_parameters 276
_refine_ls_number_reflns 4077
_refine_ls_number_restraints 0
_refine_ls_restrained_S_all 1.037
_refine_ls_R_factor_all 0.0480
_refine_ls_R_factor_gt 0.0424
_refine_ls_shift/su_max 0.000
_refine_ls_shift/su_mean 0.000
_refine_ls_structure_factor_coef Fsqd
_refine_ls_weighting_details 'w=1/[\s^2^(Fo^2^)+(0.0562P)^2^+1.0846P] where P=(Fo^2^+2Fc^2^)/3'
_refine_ls_weighting_scheme calc
_refine_ls_wR_factor_gt 0.1101
_refine_ls_wR_factor_ref 0.1141
_reflns_Friedel_coverage 0.000
_reflns_number_gt 3618
_reflns_number_total 4077
_reflns_threshold_expression 'I > 2\s(I)'
_cod_data_source_file c4ce00598h2.cif
_cod_data_source_block safin140
_cod_depositor_comments 'Adding full bibliography for 7216246--7216251.cif.'
_cod_database_code 7216249
_shelx_space_group_comment
;
The symmetry employed for this shelxl refinement is uniquely defined
by the following loop, which should always be used as a source of
symmetry information in preference to the above space-group names.
They are only intended as comments.
;
_shelxl_version_number 2013-4

loop_
_space_group_symop_operation_xyz
'x, y, z'
'-x, -y, -z'

loop_
_atom_site_label
_atom_site_type_symbol
_atom_site_fract_x
_atom_site_fract_y
_atom_site_fract_z
_atom_site_U_iso_or_equiv
_atom_site_adp_type
_atom_site_occupancy
_atom_site_site_symmetry_order
_atom_site_calc_flag
_atom_site_refinement_flags_posn
_atom_site_refinement_flags_adp
Br1 Br -0.55991(5) 0.85434(3) 0.45156(4) 0.04739(15) Uani 1 1 d . .
P1 P 0.16054(9) 0.79882(6) 0.85902(6) 0.02011(18) Uani 1 1 d . .
S1 S -0.01969(10) 0.81971(7) 0.73216(6) 0.0296(2) Uani 1 1 d . .
S2 S 0.44106(11) 0.66586(7) 1.01889(6) 0.0342(2) Uani 1 1 d . .
C1 C 0.2956(4) 0.6030(2) 0.8935(2) 0.0221(6) Uani 1 1 d . .
C2 C -0.0192(4) 0.7865(3) 0.9929(3) 0.0336(7) Uani 1 1 d . .
H2 H -0.1122 0.7988 0.9275 0.040 Uiso 1 1 calc R U
C3 C -0.0454(6) 0.6608(3) 1.0005(4) 0.0525(10) Uani 1 1 d . .
H3A H -0.0491 0.6125 0.9302 0.079 Uiso 1 1 calc R U
H3B H -0.1513 0.6391 1.0128 0.079 Uiso 1 1 calc R U
H3C H 0.0471 0.6483 1.0634 0.079 Uiso 1 1 calc R U
C4 C -0.0095(7) 0.8671(4) 1.0980(4) 0.0645(14) Uani 1 1 d . .
H4A H 0.0767 0.8516 1.1629 0.097 Uiso 1 1 calc R U
H4B H -0.1180 0.8541 1.1086 0.097 Uiso 1 1 calc R U
H4C H 0.0192 0.9482 1.0913 0.097 Uiso 1 1 calc R U
C5 C 0.4079(4) 0.9028(3) 0.8053(3) 0.0303(7) Uani 1 1 d . .
H5 H 0.3461 0.8448 0.7335 0.036 Uiso 1 1 calc R U
C6 C 0.5844(5) 0.8870(3) 0.8496(3) 0.0448(9) Uani 1 1 d . .
H6A H 0.6453 0.9446 0.9195 0.067 Uiso 1 1 calc R U
H6B H 0.6379 0.8977 0.7938 0.067 Uiso 1 1 calc R U
H6C H 0.5862 0.8082 0.8648 0.067 Uiso 1 1 calc R U
C7 C 0.3880(6) 1.0237(3) 0.7867(4) 0.0502(10) Uani 1 1 d . .
H7A H 0.2688 1.0269 0.7591 0.075 Uiso 1 1 calc R U
H7B H 0.4380 1.0426 0.7310 0.075 Uiso 1 1 calc R U
H7C H 0.4444 1.0801 0.8579 0.075 Uiso 1 1 calc R U
C8 C -0.2185(4) 0.5187(3) 0.5353(2) 0.0261(6) Uani 1 1 d . .
H8 H -0.1580 0.5675 0.6070 0.031 Uiso 1 1 calc R U
C11 C 0.1748(4) 0.4148(2) 0.7509(2) 0.0195(6) Uani 1 1 d . .
C13 C -0.0487(4) 0.3821(3) 0.5856(2) 0.0232(6) Uani 1 1 d . .
C14 C -0.0265(4) 0.2694(3) 0.5558(2) 0.0281(7) Uani 1 1 d . .
H14 H -0.0972 0.2206 0.4862 0.034 Uiso 1 1 calc R U
C15 C 0.1003(4) 0.2290(3) 0.6290(3) 0.0296(7) Uani 1 1 d . .
H15 H 0.1160 0.1515 0.6108 0.036 Uiso 1 1 calc R U
C16 C 0.2033(4) 0.3017(3) 0.7283(2) 0.0260(6) Uani 1 1 d . .
H16 H 0.2911 0.2759 0.7799 0.031 Uiso 1 1 calc R U
C21 C -0.3532(4) 0.5570(3) 0.4561(2) 0.0241(6) Uani 1 1 d . .
C22 C -0.4483(4) 0.4865(3) 0.3491(2) 0.0294(7) Uani 1 1 d . .
C23 C -0.5733(4) 0.5284(3) 0.2743(3) 0.0369(8) Uani 1 1 d . .
H23 H -0.6366 0.4814 0.2022 0.044 Uiso 1 1 calc R U
C24 C -0.6059(4) 0.6370(3) 0.3039(3) 0.0375(8) Uani 1 1 d . .
H24 H -0.6904 0.6653 0.2522 0.045 Uiso 1 1 calc R U
C25 C -0.5145(4) 0.7049(3) 0.4098(3) 0.0320(7) Uani 1 1 d . .
C26 C -0.3906(4) 0.6658(3) 0.4851(3) 0.0278(7) Uani 1 1 d . .
H26 H -0.3301 0.7132 0.5575 0.033 Uiso 1 1 calc R U
N1 N 0.1856(3) 0.6595(2) 0.83051(19) 0.0221(5) Uani 1 1 d . .
H1N H 0.1172 0.6176 0.7652 0.027 Uiso 1 1 calc R U
N2 N 0.2832(3) 0.4882(2) 0.85122(19) 0.0226(5) Uani 1 1 d . .
H2N H 0.3562 0.4542 0.8945 0.027 Uiso 1 1 calc R U
N3 N -0.1797(3) 0.4190(2) 0.50971(19) 0.0246(5) Uani 1 1 d . .
N12 N 0.0513(3) 0.4544(2) 0.68256(19) 0.0216(5) Uani 1 1 d . .
O1 O 0.1403(3) 0.82026(18) 0.97729(16) 0.0257(4) Uani 1 1 d . .
O2 O 0.3334(3) 0.88041(17) 0.89099(16) 0.0238(4) Uani 1 1 d . .
O3 O -0.4203(3) 0.3807(2) 0.31629(18) 0.0354(5) Uani 1 1 d . .
H3 H -0.3442 0.3649 0.3689 0.053 Uiso 1 1 calc R U

loop_
_atom_site_aniso_label
_atom_site_aniso_U_11
_atom_site_aniso_U_22
_atom_site_aniso_U_33
_atom_site_aniso_U_23
_atom_site_aniso_U_13
_atom_site_aniso_U_12
Br1 0.0397(3) 0.0429(2) 0.0671(3) 0.01737(19) 0.0222(2) 0.01731(17)
P1 0.0223(4) 0.0176(4) 0.0183(3) 0.0013(3) 0.0048(3) 0.0050(3)
S1 0.0297(4) 0.0269(4) 0.0254(4) 0.0022(3) -0.0001(3) 0.0101(3)
S2 0.0418(5) 0.0234(4) 0.0236(4) -0.0017(3) -0.0066(3) 0.0122(3)
C1 0.0272(16) 0.0186(14) 0.0208(13) 0.0046(11) 0.0085(12) 0.0045(12)
C2 0.0332(18) 0.0413(19) 0.0336(17) 0.0104(15) 0.0189(14) 0.0102(15)
C3 0.059(3) 0.042(2) 0.056(2) 0.0054(18) 0.030(2) -0.0053(19)
C4 0.090(4) 0.051(3) 0.072(3) -0.002(2) 0.062(3) 0.008(2)
C5 0.0337(18) 0.0282(16) 0.0298(16) -0.0004(13) 0.0163(14) 0.0021(13)
C6 0.034(2) 0.042(2) 0.057(2) -0.0042(18) 0.0212(18) 0.0020(16)
C7 0.069(3) 0.035(2) 0.061(2) 0.0228(18) 0.036(2) 0.0114(18)
C8 0.0265(16) 0.0290(16) 0.0189(14) 0.0029(12) 0.0071(12) -0.0031(13)
C11 0.0245(15) 0.0162(13) 0.0177(13) 0.0039(11) 0.0081(11) 0.0013(11)
C13 0.0275(16) 0.0237(15) 0.0177(13) 0.0038(11) 0.0091(12) -0.0004(12)
C14 0.0332(17) 0.0225(15) 0.0228(14) -0.0007(12) 0.0075(13) -0.0018(13)
C15 0.0388(19) 0.0170(14) 0.0299(16) 0.0015(12) 0.0095(14) 0.0045(13)
C16 0.0335(18) 0.0200(14) 0.0248(14) 0.0059(12) 0.0099(13) 0.0055(12)
C21 0.0235(16) 0.0287(15) 0.0189(13) 0.0058(12) 0.0073(12) 0.0004(12)
C22 0.0280(17) 0.0379(18) 0.0204(14) 0.0038(13) 0.0095(12) -0.0001(14)
C23 0.0272(18) 0.059(2) 0.0204(15) 0.0065(15) 0.0046(13) 0.0057(16)
C24 0.0275(18) 0.056(2) 0.0334(17) 0.0192(16) 0.0104(14) 0.0112(16)
C25 0.0268(17) 0.0374(18) 0.0374(17) 0.0134(14) 0.0152(14) 0.0081(14)
C26 0.0242(16) 0.0321(17) 0.0249(15) 0.0046(13) 0.0077(12) 0.0008(13)
N1 0.0246(13) 0.0190(12) 0.0186(11) 0.0006(9) 0.0025(10) 0.0063(10)
N2 0.0285(14) 0.0203(12) 0.0176(11) 0.0044(9) 0.0048(10) 0.0078(10)
N3 0.0281(14) 0.0226(13) 0.0200(12) 0.0022(10) 0.0075(10) -0.0015(10)
N12 0.0260(13) 0.0188(12) 0.0190(11) 0.0039(9) 0.0082(10) 0.0006(10)
O1 0.0280(11) 0.0250(11) 0.0217(10) -0.0010(8) 0.0082(8) 0.0044(9)
O2 0.0264(11) 0.0208(10) 0.0207(10) 0.0009(8) 0.0061(8) 0.0017(8)
O3 0.0366(14) 0.0391(13) 0.0216(11) -0.0029(9) 0.0044(9) 0.0016(11)

loop_
_atom_type_symbol
_atom_type_description
_atom_type_scat_dispersion_real
_atom_type_scat_dispersion_imag
_atom_type_scat_source
C C 0.0033 0.0016 'International Tables Vol C Tables 4.2.6.8 and 6.1.1.4'
H H 0.0000 0.0000 'International Tables Vol C Tables 4.2.6.8 and 6.1.1.4'
N N 0.0061 0.0033 'International Tables Vol C Tables 4.2.6.8 and 6.1.1.4'
O O 0.0106 0.0060 'International Tables Vol C Tables 4.2.6.8 and 6.1.1.4'
P P 0.1023 0.0942 'International Tables Vol C Tables 4.2.6.8 and 6.1.1.4'
S S 0.1246 0.1234 'International Tables Vol C Tables 4.2.6.8 and 6.1.1.4'
Br Br -0.2901 2.4595 'International Tables Vol C Tables 4.2.6.8 and 6.1.1.4'

loop_
_geom_angle_atom_site_label_1
_geom_angle_atom_site_label_2
_geom_angle_atom_site_label_3
_geom_angle
O2 P1 O1 98.33(11)
O2 P1 N1 108.11(12)
O1 P1 N1 107.44(12)
O2 P1 S1 117.54(9)
O1 P1 S1 117.70(9)
N1 P1 S1 107.02(9)
N1 C1 N2 116.9(3)
N1 C1 S2 123.8(2)
N2 C1 S2 119.3(2)
O1 C2 C3 109.8(3)
O1 C2 C4 105.7(3)
C3 C2 C4 113.0(3)
O1 C2 H2 109.4
C3 C2 H2 109.4
C4 C2 H2 109.4
C2 C3 H3A 109.5
C2 C3 H3B 109.5
H3A C3 H3B 109.5
C2 C3 H3C 109.5
H3A C3 H3C 109.5
H3B C3 H3C 109.5
C2 C4 H4A 109.5
C2 C4 H4B 109.5
H4A C4 H4B 109.5
C2 C4 H4C 109.5
H4A C4 H4C 109.5
H4B C4 H4C 109.5
O2 C5 C6 106.5(3)
O2 C5 C7 106.9(3)
C6 C5 C7 114.8(3)
O2 C5 H5 109.5
C6 C5 H5 109.5
C7 C5 H5 109.5
C5 C6 H6A 109.5
C5 C6 H6B 109.5
H6A C6 H6B 109.5
C5 C6 H6C 109.5
H6A C6 H6C 109.5
H6B C6 H6C 109.5
C5 C7 H7A 109.5
C5 C7 H7B 109.5
H7A C7 H7B 109.5
C5 C7 H7C 109.5
H7A C7 H7C 109.5
H7B C7 H7C 109.5
N3 C8 C21 120.9(3)
N3 C8 H8 119.6
C21 C8 H8 119.6
N12 C11 C16 123.4(3)
N12 C11 N2 119.7(2)
C16 C11 N2 116.9(3)
N12 C13 C14 122.1(3)
N12 C13 N3 120.8(3)
C14 C13 N3 117.1(3)
C15 C14 C13 119.0(3)
C15 C14 H14 120.5
C13 C14 H14 120.5
C16 C15 C14 119.6(3)
C16 C15 H15 120.2
C14 C15 H15 120.2
C15 C16 C11 117.8(3)
C15 C16 H16 121.1
C11 C16 H16 121.1
C26 C21 C22 118.7(3)
C26 C21 C8 119.7(3)
C22 C21 C8 121.6(3)
O3 C22 C23 118.6(3)
O3 C22 C21 121.8(3)
C23 C22 C21 119.6(3)
C24 C23 C22 120.7(3)
C24 C23 H23 119.6
C22 C23 H23 119.6
C23 C24 C25 119.5(3)
C23 C24 H24 120.2
C25 C24 H24 120.2
C26 C25 C24 121.0(3)
C26 C25 Br1 119.3(3)
C24 C25 Br1 119.7(3)
C25 C26 C21 120.5(3)
C25 C26 H26 119.8
C21 C26 H26 119.8
C1 N1 P1 129.5(2)
C1 N1 H1N 115.3
P1 N1 H1N 115.3
C1 N2 C11 131.2(3)
C1 N2 H2N 114.4
C11 N2 H2N 114.4
C8 N3 C13 121.1(2)
C11 N12 C13 118.1(2)
C2 O1 P1 122.70(19)
C5 O2 P1 121.58(18)
C22 O3 H3 109.5

loop_
_geom_bond_atom_site_label_1
_geom_bond_atom_site_label_2
_geom_bond_distance
Br1 C25 1.897(3)
P1 O2 1.553(2)
P1 O1 1.567(2)
P1 N1 1.690(2)
P1 S1 1.9273(11)
S2 C1 1.674(3)
C1 N1 1.355(4)
C1 N2 1.362(4)
C2 O1 1.459(4)
C2 C3 1.496(5)
C2 C4 1.501(5)
C2 H2 1.0000
C3 H3A 0.9800
C3 H3B 0.9800
C3 H3C 0.9800
C4 H4A 0.9800
C4 H4B 0.9800
C4 H4C 0.9800
C5 O2 1.475(4)
C5 C6 1.489(5)
C5 C7 1.506(5)
C5 H5 1.0000
C6 H6A 0.9800
C6 H6B 0.9800
C6 H6C 0.9800
C7 H7A 0.9800
C7 H7B 0.9800
C7 H7C 0.9800
C8 N3 1.291(4)
C8 C21 1.450(4)
C8 H8 0.9500
C11 N12 1.332(4)
C11 C16 1.397(4)
C11 N2 1.398(4)
C13 N12 1.346(4)
C13 C14 1.387(4)
C13 N3 1.401(4)
C14 C15 1.384(5)
C14 H14 0.9500
C15 C16 1.374(4)
C15 H15 0.9500
C16 H16 0.9500
C21 C26 1.394(4)
C21 C22 1.414(4)
C22 O3 1.338(4)
C22 C23 1.394(5)
C23 C24 1.374(5)
C23 H23 0.9500
C24 C25 1.388(5)
C24 H24 0.9500
C25 C26 1.374(5)
C26 H26 0.9500
N1 H1N 0.8800
N2 H2N 0.8800
O3 H3 0.8400

loop_
_geom_torsion_atom_site_label_1
_geom_torsion_atom_site_label_2
_geom_torsion_atom_site_label_3
_geom_torsion_atom_site_label_4
_geom_torsion
N12 C13 C14 C15 1.4(4)
N3 C13 C14 C15 -179.3(3)
C13 C14 C15 C16 -1.3(5)
C14 C15 C16 C11 -0.1(4)
N12 C11 C16 C15 1.5(4)
N2 C11 C16 C15 -178.7(3)
N3 C8 C21 C26 -178.9(3)
N3 C8 C21 C22 1.0(4)
C26 C21 C22 O3 -179.2(3)
C8 C21 C22 O3 1.0(4)
C26 C21 C22 C23 1.8(4)
C8 C21 C22 C23 -178.1(3)
O3 C22 C23 C24 -179.6(3)
C21 C22 C23 C24 -0.5(5)
C22 C23 C24 C25 -0.7(5)
C23 C24 C25 C26 0.7(5)
C23 C24 C25 Br1 -179.5(2)
C24 C25 C26 C21 0.6(5)
Br1 C25 C26 C21 -179.2(2)
C22 C21 C26 C25 -1.8(4)
C8 C21 C26 C25 178.0(3)
N2 C1 N1 P1 177.4(2)
S2 C1 N1 P1 -1.8(4)
O2 P1 N1 C1 52.7(3)
O1 P1 N1 C1 -52.5(3)
S1 P1 N1 C1 -179.8(2)
N1 C1 N2 C11 0.3(4)
S2 C1 N2 C11 179.6(2)
N12 C11 N2 C1 -4.8(4)
C16 C11 N2 C1 175.3(3)
C21 C8 N3 C13 179.4(2)
N12 C13 N3 C8 -7.0(4)
C14 C13 N3 C8 173.7(3)
C16 C11 N12 C13 -1.4(4)
N2 C11 N12 C13 178.7(2)
C14 C13 N12 C11 0.0(4)
N3 C13 N12 C11 -179.3(2)
C3 C2 O1 P1 83.8(3)
C4 C2 O1 P1 -154.0(3)
O2 P1 O1 C2 165.1(2)
N1 P1 O1 C2 -82.8(2)
S1 P1 O1 C2 37.9(2)
C6 C5 O2 P1 -132.0(2)
C7 C5 O2 P1 104.9(3)
O1 P1 O2 C5 -174.0(2)
N1 P1 O2 C5 74.5(2)
S1 P1 O2 C5 -46.7(2)
